data_7201010
loop_
_publ_author_name
'Perles, Josefina'
'Snejko, Natalia'
'Iglesias, Marta'
'Monge, M. \'Angeles'

_publ_section_title
;
 3D scandium and yttrium arenedisulfonate MOF materials as highly
 thermally stable bifunctional heterogeneous catalysts
;
_journal_issue 36
_journal_name_full 'Journal of Materials Chemistry'
_journal_page_first 6504
_journal_paper_doi 10.1039/b902954k
_journal_volume 19
_journal_year 2009
_chemical_formula_moiety 'C10 H10 O10 S2 Sc2'
_chemical_formula_sum 'C10 H10 O10 S2 Sc2'
_chemical_formula_weight 444.22
_chemical_name_systematic
;
?
;
_space_group_IT_number 61
_symmetry_cell_setting orthorhombic
_symmetry_space_group_name_Hall '-P 2ac 2ab'
_symmetry_space_group_name_H-M 'P b c a'
_atom_sites_solution_hydrogens geom
_atom_sites_solution_primary direct
_atom_sites_solution_secondary difmap
_audit_creation_method SHELXL-97
_cell_angle_alpha 90.00
_cell_angle_beta 90.00
_cell_angle_gamma 90.00
_cell_formula_units_Z 4
_cell_length_a 5.8209(4)
_cell_length_b 10.0529(8)
_cell_length_c 24.9876(19)
_cell_measurement_reflns_used 1600
_cell_measurement_temperature 296(2)
_cell_measurement_theta_max 24.15
_cell_measurement_theta_min 3.26
_cell_volume 1462.20(19)
_computing_cell_refinement 'Bruker SMART'
_computing_data_collection 'Bruker SMART'
_computing_data_reduction 'Bruker SAINT'
_computing_molecular_graphics 'Bruker SHELXTL'
_computing_publication_material 'Bruker SHELXTL'
_computing_structure_refinement 'SHELXL-97 (Sheldrick, 1997)'
_computing_structure_solution 'SHELXS-97 (Sheldrick, 1990)'
_diffrn_ambient_temperature 296(2)
_diffrn_measured_fraction_theta_full 0.996
_diffrn_measured_fraction_theta_max 0.996
_diffrn_measurement_device_type 'CCD area detector'
_diffrn_measurement_method 'phi and omega scans'
_diffrn_radiation_monochromator graphite
_diffrn_radiation_source 'fine-focus sealed tube'
_diffrn_radiation_type MoK\a
_diffrn_radiation_wavelength 0.71073
_diffrn_reflns_av_R_equivalents 0.0852
_diffrn_reflns_av_sigmaI/netI 0.0683
_diffrn_reflns_limit_h_max 7
_diffrn_reflns_limit_h_min -7
_diffrn_reflns_limit_k_max 12
_diffrn_reflns_limit_k_min -12
_diffrn_reflns_limit_l_max 31
_diffrn_reflns_limit_l_min -31
_diffrn_reflns_number 9875
_diffrn_reflns_theta_full 26.49
_diffrn_reflns_theta_max 26.49
_diffrn_reflns_theta_min 1.63
_exptl_absorpt_coefficient_mu 1.267
_exptl_absorpt_correction_T_max 0.7858
_exptl_absorpt_correction_T_min 0.6313
_exptl_absorpt_correction_type multi-scan
_exptl_absorpt_process_details sadabs
_exptl_crystal_colour yellow
_exptl_crystal_density_diffrn 2.018
_exptl_crystal_density_method 'not measured'
_exptl_crystal_description prismatic
_exptl_crystal_F_000 896
_exptl_crystal_size_max 0.40
_exptl_crystal_size_mid 0.20
_exptl_crystal_size_min 0.20
_refine_diff_density_max 0.415
_refine_diff_density_min -0.427
_refine_diff_density_rms 0.094
_refine_ls_extinction_method none
_refine_ls_goodness_of_fit_ref 1.145
_refine_ls_hydrogen_treatment constr
_refine_ls_matrix_type full
_refine_ls_number_parameters 109
_refine_ls_number_reflns 1515
_refine_ls_number_restraints 0
_refine_ls_restrained_S_all 1.145
_refine_ls_R_factor_all 0.1051
_refine_ls_R_factor_gt 0.0571
_refine_ls_shift/su_max 0.009
_refine_ls_shift/su_mean 0.001
_refine_ls_structure_factor_coef Fsqd
_refine_ls_weighting_details 'calc w=1/[\s^2^(Fo^2^)+(0.0436P)^2^+0.4095P] where P=(Fo^2^+2Fc^2^)/3'
_refine_ls_weighting_scheme calc
_refine_ls_wR_factor_gt 0.0930
_refine_ls_wR_factor_ref 0.1035
_reflns_number_gt 1122
_reflns_number_total 1515
_reflns_threshold_expression >2sigma(I)
_cod_data_source_file b902954k.txt
_cod_data_source_block sc14
_cod_depositor_comments
;
The following automatic conversions were performed:
'_symmetry_cell_setting' value 'Orthorhombic' changed to 'orthorhombic'
according to '/home/saulius/struct/CIF-dictionaries/cif_core.dic'
dictionary named 'cif_core.dic' version 2.4.1 from 2010-06-29.

Automatic conversion script
Id: cif_fix_enum 1527 2010-12-29 10:47:43Z saulius 

The following automatic conversions were performed:

'_exptl_absorpt_correction_type' tag value 'multi-scans' was replaced
with 'multi-scan' value.

Automatic conversion script
Id: cif_fix_values 1646 2011-03-28 12:23:43Z adriana 
;
_cod_original_sg_symbol_H-M Pbca
_cod_database_code 7201010

loop_
_symmetry_equiv_pos_as_xyz
'x, y, z'
'-x+1/2, -y, z+1/2'
'-x, y+1/2, -z+1/2'
'x+1/2, -y+1/2, -z'
'-x, -y, -z'
'x-1/2, y, -z-1/2'
'x, -y-1/2, z-1/2'
'-x-1/2, y-1/2, z'

loop_
_atom_site_label
_atom_site_type_symbol
_atom_site_fract_x
_atom_site_fract_y
_atom_site_fract_z
_atom_site_U_iso_or_equiv
_atom_site_adp_type
_atom_site_occupancy
_atom_site_symmetry_multiplicity
_atom_site_calc_flag
_atom_site_refinement_flags
_atom_site_disorder_assembly
_atom_site_disorder_group
O2 O 0.2123(5) -0.1596(3) 0.34187(11) 0.0299(8) Uani 1 1 d . . .
Sc1 Sc 0.20313(13) 0.19427(8) 0.28039(3) 0.0148(2) Uani 1 1 d . . .
S2 S 0.05660(19) -0.06348(11) 0.36621(4) 0.0180(3) Uani 1 1 d . . .
O1 O 0.1033(5) 0.0711(3) 0.34681(11) 0.0286(8) Uani 1 1 d . . .
O3 O -0.1807(5) -0.0994(3) 0.36143(12) 0.0361(9) Uani 1 1 d . . .
O4 O 0.0090(5) 0.0916(3) 0.22570(13) 0.0269(8) Uani 1 1 d . . .
O5 O -0.1040(4) 0.3000(3) 0.27392(10) 0.0189(7) Uani 1 1 d . . .
C1 C 0.1218(7) -0.0622(4) 0.43520(15) 0.0135(9) Uani 1 1 d . . .
C2 C 0.3079(7) -0.1318(4) 0.45215(16) 0.0204(9) Uani 1 1 d . . .
H2 H 0.4036 -0.1730 0.4274 0.024 Uiso 1 1 calc R . .
C5 C -0.2156(7) 0.0829(4) 0.45628(16) 0.0198(10) Uani 1 1 d . . .
H5 H -0.2460 0.0942 0.4200 0.024 Uiso 1 1 calc R . .
C4 C -0.0261(7) 0.0058(4) 0.47208(15) 0.0135(9) Uani 1 1 d . . .
C3 C 0.3559(7) -0.1416(4) 0.50697(17) 0.0227(10) Uani 1 1 d . . .
H3 H 0.4845 -0.1885 0.5184 0.027 Uiso 1 1 calc R . .
H5O H -0.1703 0.3031 0.3014 0.050 Uiso 1 1 d . . .
H4 H 0.0124 0.0171 0.2100 0.050 Uiso 1 1 d . . .

loop_
_atom_site_aniso_label
_atom_site_aniso_U_11
_atom_site_aniso_U_22
_atom_site_aniso_U_33
_atom_site_aniso_U_23
_atom_site_aniso_U_13
_atom_site_aniso_U_12
O2 0.0397(19) 0.0323(18) 0.0177(16) -0.0120(14) 0.0020(14) 0.0059(16)
Sc1 0.0147(4) 0.0191(4) 0.0108(4) 0.0001(4) -0.0005(3) 0.0001(4)
S2 0.0212(6) 0.0248(6) 0.0079(5) -0.0037(5) 0.0021(5) -0.0027(5)
O1 0.041(2) 0.0300(19) 0.0149(15) 0.0092(14) 0.0072(14) 0.0010(15)
O3 0.0207(19) 0.065(2) 0.0227(18) -0.0189(16) 0.0005(14) -0.0139(17)
O4 0.0190(16) 0.0263(17) 0.0352(19) -0.0157(14) -0.0064(13) 0.0071(14)
O5 0.0162(14) 0.0260(16) 0.0146(15) -0.0038(13) -0.0004(12) 0.0024(13)
C1 0.018(2) 0.015(2) 0.0081(19) 0.0003(18) 0.0013(16) -0.0032(18)
C2 0.024(2) 0.021(2) 0.016(2) -0.0027(19) 0.0060(19) 0.002(2)
C5 0.025(2) 0.023(2) 0.011(2) 0.0000(18) -0.0011(18) 0.002(2)
C4 0.016(2) 0.016(2) 0.008(2) 0.0014(17) 0.0017(16) -0.0034(17)
C3 0.021(2) 0.029(2) 0.018(2) 0.0028(19) -0.0032(19) 0.006(2)

loop_
_atom_type_symbol
_atom_type_description
_atom_type_scat_dispersion_real
_atom_type_scat_dispersion_imag
_atom_type_scat_source
C C 0.0033 0.0016 'International Tables Vol C Tables 4.2.6.8 and 6.1.1.4'
H H 0.0000 0.0000 'International Tables Vol C Tables 4.2.6.8 and 6.1.1.4'
O O 0.0106 0.0060 'International Tables Vol C Tables 4.2.6.8 and 6.1.1.4'
S S 0.1246 0.1234 'International Tables Vol C Tables 4.2.6.8 and 6.1.1.4'
Sc Sc 0.2519 0.3716 'International Tables Vol C Tables 4.2.6.8 and 6.1.1.4'

loop_
_geom_angle_atom_site_label_1
_geom_angle_atom_site_label_2
_geom_angle_atom_site_label_3
_geom_angle
_geom_angle_site_symmetry_1
_geom_angle_site_symmetry_3
_geom_angle_publ_flag
S2 O2 Sc1 151.7(2) . 8_655 ?
O4 Sc1 O5 96.95(12) . 6_656 ?
O4 Sc1 O4 100.05(11) . 6_656 ?
O5 Sc1 O4 74.86(11) 6_656 6_656 ?
O4 Sc1 O5 74.48(11) . . ?
O5 Sc1 O5 98.83(11) 6_656 . ?
O4 Sc1 O5 171.30(12) 6_656 . ?
O4 Sc1 O1 94.33(13) . . ?
O5 Sc1 O1 162.55(12) 6_656 . ?
O4 Sc1 O1 90.12(12) 6_656 . ?
O5 Sc1 O1 96.98(12) . . ?
O4 Sc1 O2 158.72(12) . 8_665 ?
O5 Sc1 O2 89.63(11) 6_656 8_665 ?
O4 Sc1 O2 101.19(13) 6_656 8_665 ?
O5 Sc1 O2 84.54(11) . 8_665 ?
O1 Sc1 O2 84.57(12) . 8_665 ?
O4 Sc1 Sc1 37.21(8) . 6_556 ?
O5 Sc1 Sc1 100.29(8) 6_656 6_556 ?
O4 Sc1 Sc1 136.95(10) 6_656 6_556 ?
O5 Sc1 Sc1 37.28(7) . 6_556 ?
O1 Sc1 Sc1 96.75(9) . 6_556 ?
O2 Sc1 Sc1 121.71(9) 8_665 6_556 ?
O4 Sc1 Sc1 100.38(9) . 6_656 ?
O5 Sc1 Sc1 37.90(8) 6_656 6_656 ?
O4 Sc1 Sc1 36.96(8) 6_656 6_656 ?
O5 Sc1 Sc1 136.38(8) . 6_656 ?
O1 Sc1 Sc1 126.62(9) . 6_656 ?
O2 Sc1 Sc1 97.22(9) 8_665 6_656 ?
Sc1 Sc1 Sc1 124.89(5) 6_556 6_656 ?
O3 S2 O2 113.44(19) . . ?
O3 S2 O1 112.6(2) . . ?
O2 S2 O1 111.04(18) . . ?
O3 S2 C1 106.89(19) . . ?
O2 S2 C1 106.19(19) . . ?
O1 S2 C1 106.06(18) . . ?
S2 O1 Sc1 146.98(19) . . ?
Sc1 O4 Sc1 105.83(12) . 6_556 ?
Sc1 O4 H4 137.8 . . ?
Sc1 O4 H4 115.4 6_556 . ?
Sc1 O5 Sc1 104.82(12) 6_556 . ?
Sc1 O5 H5O 109.1 6_556 . ?
Sc1 O5 H5O 111.9 . . ?
C2 C1 C4 121.6(4) . . ?
C2 C1 S2 118.2(3) . . ?
C4 C1 S2 120.1(3) . . ?
C1 C2 C3 120.0(4) . . ?
C1 C2 H2 120.0 . . ?
C3 C2 H2 120.0 . . ?
C3 C5 C4 121.3(4) 5_556 . ?
C3 C5 H5 119.3 5_556 . ?
C4 C5 H5 119.3 . . ?
C5 C4 C4 119.0(5) . 5_556 ?
C5 C4 C1 123.6(4) . . ?
C4 C4 C1 117.4(5) 5_556 . ?
C5 C3 C2 120.6(4) 5_556 . ?
C5 C3 H3 119.7 5_556 . ?
C2 C3 H3 119.7 . . ?

loop_
_geom_bond_atom_site_label_1
_geom_bond_atom_site_label_2
_geom_bond_distance
_geom_bond_site_symmetry_2
_geom_bond_publ_flag
O2 S2 1.458(3) . ?
O2 Sc1 2.182(3) 8_655 ?
Sc1 O4 2.052(3) . ?
Sc1 O5 2.057(3) 6_656 ?
Sc1 O4 2.063(3) 6_656 ?
Sc1 O5 2.086(3) . ?
Sc1 O1 2.151(3) . ?
Sc1 O2 2.182(3) 8_665 ?
Sc1 Sc1 3.2829(7) 6_556 ?
Sc1 Sc1 3.2829(7) 6_656 ?
S2 O3 1.433(3) . ?
S2 O1 1.462(3) . ?
S2 C1 1.765(4) . ?
O4 Sc1 2.063(3) 6_556 ?
O4 H4 0.8459 . ?
O5 Sc1 2.057(3) 6_556 ?
O5 H5O 0.7885 . ?
C1 C2 1.358(6) . ?
C1 C4 1.434(6) . ?
C2 C3 1.402(5) . ?
C2 H2 0.9300 . ?
C5 C3 1.363(6) 5_556 ?
C5 C4 1.405(5) . ?
C5 H5 0.9300 . ?
C4 C4 1.433(8) 5_556 ?
C3 C5 1.363(6) 5_556 ?
C3 H3 0.9300 . ?
